data_4305243
loop_
_publ_author_name
'Tomoka Yamaguchi'
'Yukinari Sunatsuki'
'Hiroyuki Ishida'
'Masaaki Kojima'
'Haruo Akashi'
'Nazzareno Re'
'Naohide Matsumoto'
'Andrzej Pochaba'
'Jerzy Mrozi\'nski'

_publ_contact_author_email kojima@cc.okayama-u.ac.jp
_publ_contact_author_fax +81-86-251-7842
_publ_contact_author_name 'Masaaki KOJIMA'
_publ_contact_author_phone +81-86-251-7842
_publ_section_title
;
Synthesis, Structures, and Magnetic Properties of Face-Sharing
Heterodinuclear Ni(II)-Ln(III) (Ln = Eu, Gd, Tb, Dy) Complexes
;
_journal_name_full 'Inorganic Chemistry'
_journal_page_first 5736
_journal_page_last 5745
_journal_paper_doi 10.1021/ic8000575
_journal_volume 47
_journal_year 2008
_chemical_formula_moiety 'C40 H38 Eu F12 N3 O9 Zn '
_chemical_formula_sum 'C40 H38 Eu F12 N3 O9 Zn'
_chemical_formula_weight 1150.08
_space_group_IT_number 2
_symmetry_cell_setting triclinic
_symmetry_Int_Tables_number 2
_symmetry_space_group_name_Hall '-P 1'
_symmetry_space_group_name_H-M 'P -1'
_cell_angle_alpha 86.260(8)
_cell_angle_beta 78.067(9)
_cell_angle_gamma 71.286(3)
_cell_formula_units_Z 2
_cell_length_a 12.903(2)
_cell_length_b 13.384(2)
_cell_length_c 13.4859(13)
_cell_measurement_reflns_used 10789
_cell_measurement_temperature 93.1
_cell_measurement_theta_max 27.5
_cell_measurement_theta_min 1.9
_cell_volume 2158.1(5)
_computing_cell_refinement PROCESS-AUTO
_computing_data_collection PROCESS-AUTO
_computing_data_reduction CrystalStructure
_computing_publication_material 'CrystalStructure 3.8'
_computing_structure_refinement CRYSTALS
_computing_structure_solution SIR92
_diffrn_detector_area_resol_mean 10.00
_diffrn_measured_fraction_theta_full 0.869
_diffrn_measured_fraction_theta_max 0.806
_diffrn_measurement_device_type 'Rigaku RAXIS-IV'
_diffrn_measurement_method \w
_diffrn_radiation_type 'Mo K\a'
_diffrn_radiation_wavelength 0.71069
_diffrn_reflns_av_R_equivalents 0.025
_diffrn_reflns_limit_h_max 16
_diffrn_reflns_limit_h_min -16
_diffrn_reflns_limit_k_max 16
_diffrn_reflns_limit_k_min -16
_diffrn_reflns_limit_l_max 14
_diffrn_reflns_limit_l_min -14
_diffrn_reflns_number 12852
_diffrn_reflns_theta_full 26.00
_diffrn_reflns_theta_max 27.48
_exptl_absorpt_coefficient_mu 2.102
_exptl_absorpt_correction_T_max 0.810
_exptl_absorpt_correction_T_min 0.641
_exptl_absorpt_correction_type multi-scan
_exptl_absorpt_process_details
;
    Higashi, T. (1995). Program for Absorption Correction.
    Rigaku Corporation, Tokyo, Japan.
;
_exptl_crystal_colour unknown
_exptl_crystal_density_diffrn 1.770
_exptl_crystal_density_method 'not measured'
_exptl_crystal_description unknown
_exptl_crystal_F_000 1144.00
_exptl_crystal_size_max 0.10
_exptl_crystal_size_mid 0.10
_exptl_crystal_size_min 0.10
_refine_diff_density_max 0.87
_refine_diff_density_min -1.94
_refine_ls_extinction_method none
_refine_ls_goodness_of_fit_ref 1.287
_refine_ls_hydrogen_treatment refall
_refine_ls_number_parameters 633
_refine_ls_number_reflns 7354
_refine_ls_R_factor_gt 0.0409
_refine_ls_shift/su_max 0.0000
_refine_ls_structure_factor_coef Fsqd
_refine_ls_weighting_details 'w = 1/[0.0016Fo^2^ + 1.0000\s(Fo^2^) + 0.5000]/(4Fo^2^)'
_refine_ls_weighting_scheme calc
_refine_ls_wR_factor_ref 0.1209
_reflns_number_gt 6922
_reflns_number_total 7386
_reflns_threshold_expression F^2^>2.0\s(F^2^)
_cod_data_source_file ic8000575-file001_8.cif
_cod_data_source_block '_[(ZnL)Eu(hfac)2(EtOH)]'
_cod_original_cell_volume 2158.2(5)
_cod_original_formula_sum 'C40 H38 Eu F12 N3 O9 Zn '
_cod_database_code 4305243

loop_
_symmetry_equiv_pos_site_id
_symmetry_equiv_pos_as_xyz
1 +X,+Y,+Z
2 -X,-Y,-Z

loop_
_atom_site_label
_atom_site_type_symbol
_atom_site_fract_x
_atom_site_fract_y
_atom_site_fract_z
_atom_site_U_iso_or_equiv
_atom_site_adp_type
_atom_site_occupancy
_atom_site_symmetry_multiplicity
_atom_site_calc_flag
_atom_site_refinement_flags
_atom_site_disorder_assembly
_atom_site_disorder_group
Eu(1) Eu 0.228520(10) 0.721910(10) 0.773110(10) 0.01801(6) Uani 1.00 1 d . . .
Zn(1) Zn 0.37643(4) 0.47623(4) 0.75461(4) 0.02014(12) Uani 1.00 1 d . . .
F(1) F 0.3628(3) 1.0320(2) 0.9295(3) 0.0642(13) Uani 1.00 1 d . . .
F(2) F 0.3411(4) 0.9249(4) 1.0459(3) 0.0868(18) Uani 1.00 1 d . . .
F(3) F 0.4597(3) 0.8705(4) 0.9144(5) 0.112(2) Uani 1.00 1 d . . .
F(4) F 0.0246(2) 1.1484(2) 0.7775(2) 0.0535(10) Uani 1.00 1 d . . .
F(5) F -0.0424(3) 1.1277(2) 0.9333(2) 0.0568(10) Uani 1.00 1 d . . .
F(6) F -0.0905(2) 1.0609(2) 0.8168(3) 0.0506(9) Uani 1.00 1 d . . .
F(7) F 0.2451(3) 1.1071(2) 0.6109(3) 0.0750(14) Uani 1.00 1 d . . .
F(8) F 0.3918(3) 1.0078(3) 0.6555(3) 0.0634(13) Uani 1.00 1 d . . .
F(9) F 0.3787(4) 1.0157(3) 0.5021(2) 0.0865(16) Uani 1.00 1 d . . .
F(10) F 0.0694(2) 0.9175(2) 0.4106(2) 0.0465(9) Uani 1.00 1 d . . .
F(11) F -0.0163(2) 0.8312(2) 0.5180(2) 0.0491(10) Uani 1.00 1 d . . .
F(12) F 0.1369(3) 0.7482(2) 0.4176(2) 0.0528(10) Uani 1.00 1 d . . .
O(1) O 0.4060(2) 0.6209(2) 0.6956(2) 0.0227(7) Uani 1.00 1 d . . .
O(2) O 0.3049(2) 0.5811(2) 0.8795(2) 0.0224(7) Uani 1.00 1 d . . .
O(3) O 0.2183(2) 0.5609(2) 0.7188(2) 0.0218(7) Uani 1.00 1 d . . .
O(4) O 0.2929(2) 0.8123(2) 0.8849(2) 0.0283(8) Uani 1.00 1 d . . .
O(5) O 0.0873(2) 0.8973(2) 0.8139(2) 0.0262(8) Uani 1.00 1 d . . .
O(6) O 0.2939(2) 0.8630(2) 0.6817(2) 0.0263(8) Uani 1.00 1 d . . .
O(7) O 0.1577(2) 0.7706(2) 0.6192(2) 0.0255(8) Uani 1.00 1 d . . .
O(8) O 0.0570(2) 0.7106(2) 0.8797(2) 0.0260(7) Uani 1.00 1 d . . .
O(9) O 0.8679(3) 0.8571(3) 0.8475(4) 0.0612(14) Uani 1.00 1 d . . .
N(1) N 0.5053(2) 0.4052(2) 0.6298(2) 0.0249(9) Uani 1.00 1 d . . .
N(2) N 0.4865(3) 0.3848(2) 0.8471(2) 0.0241(9) Uani 1.00 1 d . . .
N(3) N 0.3229(3) 0.3412(2) 0.7582(2) 0.0253(9) Uani 1.00 1 d . . .
C(1) C 0.5994(4) 0.1223(3) 0.7150(3) 0.0359(13) Uani 1.00 1 d . . .
C(2) C 0.5252(3) 0.2382(3) 0.7271(3) 0.0295(11) Uani 1.00 1 d . . .
C(3) C 0.5277(3) 0.2919(3) 0.6214(3) 0.0300(11) Uani 1.00 1 d . . .
C(4) C 0.5796(3) 0.4442(3) 0.5797(3) 0.0285(11) Uani 1.00 1 d . . .
C(5) C 0.5852(3) 0.5496(3) 0.5860(3) 0.0263(11) Uani 1.00 1 d . . .
C(6) C 0.5040(3) 0.6315(3) 0.6492(3) 0.0241(10) Uani 1.00 1 d . . .
C(7) C 0.5299(3) 0.7239(3) 0.6593(3) 0.0296(12) Uani 1.00 1 d . . .
C(8) C 0.6272(3) 0.7392(4) 0.6057(3) 0.0341(13) Uani 1.00 1 d . . .
C(9) C 0.7033(3) 0.6631(4) 0.5405(3) 0.0350(13) Uani 1.00 1 d . . .
C(10) C 0.6836(3) 0.5684(4) 0.5329(3) 0.0320(12) Uani 1.00 1 d . . .
C(11) C 0.5727(3) 0.2924(3) 0.7964(3) 0.0289(11) Uani 1.00 1 d . . .
C(12) C 0.4682(3) 0.3877(3) 0.9446(3) 0.0240(11) Uani 1.00 1 d . . .
C(13) C 0.3822(3) 0.4668(3) 1.0105(3) 0.0216(10) Uani 1.00 1 d . . .
C(14) C 0.3069(3) 0.5597(3) 0.9760(3) 0.0211(10) Uani 1.00 1 d . . .
C(15) C 0.2310(3) 0.6298(3) 1.0518(3) 0.0245(10) Uani 1.00 1 d . . .
C(16) C 0.2247(3) 0.6078(3) 1.1533(3) 0.0295(12) Uani 1.00 1 d . . .
C(17) C 0.2967(3) 0.5156(3) 1.1864(3) 0.0313(12) Uani 1.00 1 d . . .
C(18) C 0.3757(3) 0.4478(3) 1.1143(3) 0.0281(11) Uani 1.00 1 d . . .
C(19) C 0.4052(4) 0.2408(3) 0.7771(3) 0.0306(12) Uani 1.00 1 d . . .
C(20) C 0.2353(3) 0.3351(3) 0.7322(3) 0.0254(10) Uani 1.00 1 d . . .
C(21) C 0.1441(3) 0.4202(3) 0.7031(3) 0.0233(10) Uani 1.00 1 d . . .
C(22) C 0.1389(3) 0.5273(3) 0.6989(3) 0.0209(10) Uani 1.00 1 d . . .
C(23) C 0.0434(3) 0.5991(3) 0.6689(3) 0.0256(11) Uani 1.00 1 d . . .
C(24) C -0.0386(3) 0.5676(3) 0.6429(3) 0.0301(12) Uani 1.00 1 d . . .
C(25) C -0.0318(3) 0.4606(3) 0.6459(3) 0.0309(12) Uani 1.00 1 d . . .
C(26) C 0.0588(3) 0.3893(3) 0.6758(3) 0.0269(11) Uani 1.00 1 d . . .
C(27) C 0.3632(4) 0.9345(3) 0.9443(4) 0.0392(15) Uani 1.00 1 d . . .
C(28) C 0.2727(4) 0.9081(3) 0.9014(3) 0.0285(11) Uani 1.00 1 d . . .
C(29) C 0.1802(4) 0.9922(3) 0.8874(3) 0.0319(12) Uani 1.00 1 d . . .
C(30) C 0.0932(3) 0.9789(3) 0.8479(3) 0.0258(11) Uani 1.00 1 d . . .
C(31) C -0.0054(4) 1.0806(3) 0.8440(4) 0.0347(12) Uani 1.00 1 d . . .
C(32) C 0.3214(4) 1.0145(3) 0.5950(3) 0.0342(13) Uani 1.00 1 d . . .
C(33) C 0.2700(3) 0.9242(3) 0.6106(3) 0.0257(11) Uani 1.00 1 d . . .
C(34) C 0.2016(3) 0.9207(3) 0.5448(3) 0.0300(11) Uani 1.00 1 d . . .
C(35) C 0.1523(3) 0.8416(3) 0.5531(3) 0.0247(11) Uani 1.00 1 d . . .
C(36) C 0.0849(4) 0.8349(3) 0.4738(3) 0.0330(13) Uani 1.00 1 d . . .
C(37) C 0.0244(3) 0.6247(3) 0.9321(3) 0.0287(11) Uani 1.00 1 d . . .
C(38) C -0.0551(4) 0.6607(4) 1.0319(3) 0.0377(14) Uani 1.00 1 d . . .
C(39) C 0.7923(4) 0.8414(4) 0.7892(5) 0.0533(18) Uani 1.00 1 d . . .
C(40) C 0.7424(5) 0.7604(5) 0.8428(5) 0.0545(19) Uani 1.00 1 d . . .
H(1) H 0.6733 0.1172 0.7200 0.042 Uiso 1.00 1 c R . .
H(2) H 0.5708 0.0811 0.7668 0.042 Uiso 1.00 1 c R . .
H(3) H 0.6000 0.0974 0.6504 0.042 Uiso 1.00 1 c R . .
H(4) H 0.4726 0.2798 0.5910 0.034 Uiso 1.00 1 c R . .
H(5) H 0.5993 0.2621 0.5801 0.034 Uiso 1.00 1 c R . .
H(6) H 0.6377 0.3982 0.5325 0.032 Uiso 1.00 1 c R . .
H(7) H 0.4793 0.7775 0.7043 0.037 Uiso 1.00 1 c R . .
H(8) H 0.6415 0.8033 0.6136 0.043 Uiso 1.00 1 c R . .
H(9) H 0.7685 0.6753 0.5017 0.044 Uiso 1.00 1 c R . .
H(10) H 0.7379 0.5146 0.4904 0.036 Uiso 1.00 1 c R . .
H(11) H 0.6009 0.2435 0.8462 0.033 Uiso 1.00 1 c R . .
H(12) H 0.6315 0.3141 0.7565 0.033 Uiso 1.00 1 c R . .
H(13) H 0.5164 0.3321 0.9769 0.029 Uiso 1.00 1 c R . .
H(14) H 0.1828 0.6944 1.0316 0.029 Uiso 1.00 1 c R . .
H(15) H 0.1706 0.6558 1.2016 0.035 Uiso 1.00 1 c R . .
H(16) H 0.2918 0.4999 1.2567 0.038 Uiso 1.00 1 c R . .
H(17) H 0.4271 0.3863 1.1362 0.035 Uiso 1.00 1 c R . .
H(18) H 0.3888 0.1849 0.7503 0.037 Uiso 1.00 1 c R . .
H(19) H 0.4007 0.2316 0.8481 0.037 Uiso 1.00 1 c R . .
H(20) H 0.2292 0.2662 0.7316 0.030 Uiso 1.00 1 c R . .
H(21) H 0.0359 0.6721 0.6665 0.031 Uiso 1.00 1 c R . .
H(22) H -0.1010 0.6188 0.6228 0.037 Uiso 1.00 1 c R . .
H(23) H -0.0884 0.4387 0.6277 0.039 Uiso 1.00 1 c R . .
H(24) H 0.0646 0.3166 0.6782 0.034 Uiso 1.00 1 c R . .
H(25) H 0.1759 1.0612 0.9051 0.039 Uiso 1.00 1 c R . .
H(26) H 0.1885 0.9729 0.4936 0.035 Uiso 1.00 1 c R . .
H(27) H 0.0892 0.5710 0.9449 0.034 Uiso 1.00 1 c R . .
H(28) H -0.0112 0.5971 0.8906 0.034 Uiso 1.00 1 c R . .
H(29) H -0.1298 0.6840 1.0216 0.046 Uiso 1.00 1 c R . .
H(30) H -0.0392 0.7172 1.0581 0.046 Uiso 1.00 1 c R . .
H(31) H -0.0460 0.6037 1.0785 0.046 Uiso 1.00 1 c R . .
H(32) H 0.7348 0.9059 0.7842 0.064 Uiso 1.00 1 c R . .
H(33) H 0.8318 0.8169 0.7232 0.064 Uiso 1.00 1 c R . .
H(34) H 0.7942 0.7129 0.8785 0.068 Uiso 1.00 1 c R . .
H(35) H 0.7256 0.7224 0.7945 0.068 Uiso 1.00 1 c R . .
H(36) H 0.6759 0.7947 0.8893 0.068 Uiso 1.00 1 c R . .
H(37) H 0.0034 0.7462 0.8540 0.030 Uiso 1.00 1 c R . .
H(38) H 0.8917 0.9079 0.8217 0.076 Uiso 1.00 1 c R . .

loop_
_atom_site_aniso_label
_atom_site_aniso_U_11
_atom_site_aniso_U_22
_atom_site_aniso_U_33
_atom_site_aniso_U_12
_atom_site_aniso_U_13
_atom_site_aniso_U_23
Eu(1) 0.01961(13) 0.01449(13) 0.01959(15) -0.00642(9) -0.00106(8) -0.00107(8)
Zn(1) 0.0223(2) 0.0158(2) 0.0206(2) -0.00322(19) -0.00382(18) -0.00322(17)
F(1) 0.086(2) 0.051(2) 0.085(2) -0.043(2) -0.053(2) 0.0219(18)
F(2) 0.139(4) 0.098(3) 0.059(2) -0.068(3) -0.057(2) 0.022(2)
F(3) 0.043(2) 0.093(3) 0.209(6) -0.011(2) -0.037(3) -0.084(3)
F(4) 0.0477(19) 0.0351(17) 0.071(2) -0.0111(14) -0.0060(15) 0.0218(15)
F(5) 0.060(2) 0.0403(18) 0.051(2) 0.0066(15) -0.0010(16) -0.0163(14)
F(6) 0.0377(16) 0.0276(15) 0.085(2) -0.0060(12) -0.0157(15) -0.0012(14)
F(7) 0.075(2) 0.0268(17) 0.127(3) -0.0202(17) -0.017(2) -0.0107(19)
F(8) 0.086(2) 0.065(2) 0.071(2) -0.059(2) -0.036(2) 0.0189(18)
F(9) 0.142(4) 0.107(3) 0.042(2) -0.107(3) 0.024(2) -0.016(2)
F(10) 0.063(2) 0.0444(17) 0.0414(19) -0.0213(15) -0.0279(14) 0.0162(13)
F(11) 0.0425(17) 0.060(2) 0.057(2) -0.0250(15) -0.0271(14) 0.0184(15)
F(12) 0.075(2) 0.0445(18) 0.045(2) -0.0116(16) -0.0330(16) -0.0103(14)
O(1) 0.0189(14) 0.0244(14) 0.0238(15) -0.0082(11) 0.0007(10) -0.0010(11)
O(2) 0.0304(15) 0.0178(13) 0.0157(15) -0.0038(11) -0.0031(10) -0.0019(10)
O(3) 0.0213(14) 0.0187(13) 0.0257(16) -0.0062(10) -0.0048(10) -0.0022(10)
O(4) 0.0356(17) 0.0221(15) 0.0283(17) -0.0105(12) -0.0056(12) -0.0020(11)
O(5) 0.0269(15) 0.0186(15) 0.0313(17) -0.0080(12) 0.0009(11) -0.0036(11)
O(6) 0.0296(16) 0.0228(15) 0.0278(17) -0.0129(12) -0.0013(11) 0.0008(11)
O(7) 0.0329(16) 0.0226(14) 0.0255(17) -0.0121(12) -0.0117(11) 0.0046(11)
O(8) 0.0223(14) 0.0229(15) 0.0299(16) -0.0077(11) 0.0012(11) 0.0020(11)
O(9) 0.041(2) 0.033(2) 0.117(4) -0.0153(17) -0.030(2) 0.014(2)
N(1) 0.0254(18) 0.0242(18) 0.0212(19) 0.0001(14) -0.0071(13) -0.0050(13)
N(2) 0.0271(18) 0.0172(16) 0.026(2) -0.0009(13) -0.0084(13) -0.0033(12)
N(3) 0.0302(19) 0.0178(17) 0.025(2) -0.0044(14) -0.0028(13) -0.0042(12)
C(1) 0.045(2) 0.025(2) 0.035(2) -0.0009(19) -0.014(2) -0.0094(18)
C(2) 0.032(2) 0.017(2) 0.035(2) 0.0024(17) -0.0099(18) -0.0070(16)
C(3) 0.030(2) 0.029(2) 0.026(2) -0.0001(18) -0.0064(16) -0.0111(16)
C(4) 0.022(2) 0.034(2) 0.023(2) 0.0029(17) -0.0070(16) -0.0035(16)
C(5) 0.0178(19) 0.035(2) 0.023(2) -0.0049(17) -0.0031(14) -0.0002(16)
C(6) 0.020(2) 0.035(2) 0.017(2) -0.0088(16) -0.0026(14) -0.0010(15)
C(7) 0.028(2) 0.035(2) 0.030(2) -0.0149(19) -0.0069(17) 0.0054(18)
C(8) 0.031(2) 0.047(2) 0.030(2) -0.022(2) -0.0076(18) 0.0088(19)
C(9) 0.028(2) 0.054(3) 0.028(2) -0.021(2) -0.0066(17) 0.006(2)
C(10) 0.022(2) 0.052(2) 0.015(2) -0.0048(19) -0.0013(15) 0.0032(17)
C(11) 0.033(2) 0.022(2) 0.029(2) 0.0009(17) -0.0133(17) -0.0024(16)
C(12) 0.029(2) 0.021(2) 0.022(2) -0.0061(16) -0.0073(15) 0.0015(14)
C(13) 0.023(2) 0.024(2) 0.018(2) -0.0099(16) -0.0016(14) -0.0020(14)
C(14) 0.027(2) 0.022(2) 0.019(2) -0.0124(16) -0.0064(14) -0.0039(14)
C(15) 0.028(2) 0.022(2) 0.023(2) -0.0081(16) -0.0020(15) -0.0048(15)
C(16) 0.028(2) 0.040(2) 0.020(2) -0.0096(18) -0.0029(15) -0.0069(17)
C(17) 0.031(2) 0.044(2) 0.020(2) -0.013(2) -0.0051(16) 0.0002(17)
C(18) 0.027(2) 0.031(2) 0.030(2) -0.0107(18) -0.0126(16) 0.0035(17)
C(19) 0.040(2) 0.019(2) 0.033(2) -0.0057(18) -0.0127(18) -0.0039(16)
C(20) 0.028(2) 0.018(2) 0.030(2) -0.0077(16) -0.0039(16) -0.0009(15)
C(21) 0.024(2) 0.0196(19) 0.025(2) -0.0074(15) -0.0010(15) -0.0033(14)
C(22) 0.0204(19) 0.022(2) 0.020(2) -0.0089(15) 0.0006(14) -0.0024(14)
C(23) 0.024(2) 0.022(2) 0.034(2) -0.0106(16) -0.0064(16) 0.0034(16)
C(24) 0.024(2) 0.037(2) 0.031(2) -0.0102(18) -0.0078(16) 0.0040(17)
C(25) 0.026(2) 0.040(2) 0.032(2) -0.0196(19) -0.0006(16) -0.0047(18)
C(26) 0.029(2) 0.023(2) 0.033(2) -0.0153(17) -0.0003(16) -0.0046(16)
C(27) 0.054(3) 0.028(2) 0.043(3) -0.015(2) -0.023(2) -0.0027(19)
C(28) 0.039(2) 0.025(2) 0.025(2) -0.0163(18) -0.0036(17) -0.0025(15)
C(29) 0.047(2) 0.021(2) 0.030(2) -0.0140(19) -0.0028(19) -0.0074(16)
C(30) 0.031(2) 0.021(2) 0.025(2) -0.0106(17) -0.0011(16) -0.0000(15)
C(31) 0.038(2) 0.017(2) 0.045(2) -0.0075(18) -0.001(2) -0.0036(17)
C(32) 0.052(3) 0.028(2) 0.028(2) -0.025(2) -0.0005(19) 0.0010(17)
C(33) 0.027(2) 0.024(2) 0.026(2) -0.0125(17) 0.0033(15) -0.0021(15)
C(34) 0.036(2) 0.021(2) 0.032(2) -0.0092(17) -0.0059(17) 0.0090(16)
C(35) 0.029(2) 0.023(2) 0.022(2) -0.0076(16) -0.0050(15) -0.0030(15)
C(36) 0.046(2) 0.028(2) 0.031(2) -0.014(2) -0.0174(19) 0.0031(18)
C(37) 0.030(2) 0.023(2) 0.033(2) -0.0115(17) -0.0002(17) 0.0002(16)
C(38) 0.041(2) 0.037(2) 0.038(2) -0.022(2) 0.005(2) -0.0014(19)
C(39) 0.038(3) 0.035(2) 0.085(4) -0.005(2) -0.021(2) 0.003(2)
C(40) 0.041(3) 0.055(3) 0.074(4) -0.022(2) -0.016(2) -0.002(3)

loop_
_atom_type_symbol
_atom_type_description
_atom_type_scat_dispersion_real
_atom_type_scat_dispersion_imag
_atom_type_scat_source
C C 0.003 0.002
;
International Tables for Crystallography
(1992, Vol. C, Tables 4.2.6.8 and 6.1.1.4)
;
H H 0.000 0.000
;
International Tables for Crystallography
(1992, Vol. C, Table 6.1.1.4)
;
O O 0.011 0.006
;
International Tables for Crystallography
(1992, Vol. C, Tables 4.2.6.8 and 6.1.1.4)
;
N N 0.006 0.003
;
International Tables for Crystallography
(1992, Vol. C, Tables 4.2.6.8 and 6.1.1.4)
;
F F 0.017 0.010
;
International Tables for Crystallography
(1992, Vol. C, Tables 4.2.6.8 and 6.1.1.4)
;
Zn Zn 0.284 1.430
;
International Tables for Crystallography
(1992, Vol. C, Tables 4.2.6.8 and 6.1.1.4)
;
Eu Eu -0.158 3.668
;
International Tables for Crystallography
(1992, Vol. C, Tables 4.2.6.8 and 6.1.1.4)
;

loop_
_geom_angle_atom_site_label_1
_geom_angle_atom_site_label_2
_geom_angle_atom_site_label_3
_geom_angle
_geom_angle_publ_flag
_geom_angle_site_symmetry_1
_geom_angle_site_symmetry_2
_geom_angle_site_symmetry_3
Zn(1) Eu(1) O(1) 42.07(7) yes . . .
Zn(1) Eu(1) O(2) 41.08(6) yes . . .
Zn(1) Eu(1) O(3) 41.30(6) yes . . .
Zn(1) Eu(1) O(4) 110.24(6) yes . . .
Zn(1) Eu(1) O(5) 168.02(7) yes . . .
Zn(1) Eu(1) O(6) 122.91(6) yes . . .
Zn(1) Eu(1) O(7) 107.56(6) yes . . .
Zn(1) Eu(1) O(8) 100.82(6) yes . . .
O(1) Eu(1) O(2) 69.10(9) yes . . .
O(1) Eu(1) O(3) 71.50(10) yes . . .
O(1) Eu(1) O(4) 94.74(11) yes . . .
O(1) Eu(1) O(5) 149.73(11) yes . . .
O(1) Eu(1) O(6) 80.92(9) yes . . .
O(1) Eu(1) O(7) 95.90(9) yes . . .
O(1) Eu(1) O(8) 142.90(10) yes . . .
O(2) Eu(1) O(3) 69.40(10) yes . . .
O(2) Eu(1) O(4) 79.27(10) yes . . .
O(2) Eu(1) O(5) 131.09(9) yes . . .
O(2) Eu(1) O(6) 134.25(11) yes . . .
O(2) Eu(1) O(7) 145.90(10) yes . . .
O(2) Eu(1) O(8) 80.96(9) yes . . .
O(3) Eu(1) O(4) 148.50(9) yes . . .
O(3) Eu(1) O(5) 132.72(10) yes . . .
O(3) Eu(1) O(6) 132.51(10) yes . . .
O(3) Eu(1) O(7) 76.88(10) yes . . .
O(3) Eu(1) O(8) 77.87(10) yes . . .
O(4) Eu(1) O(5) 71.76(10) yes . . .
O(4) Eu(1) O(6) 69.38(11) yes . . .
O(4) Eu(1) O(7) 133.82(10) yes . . .
O(4) Eu(1) O(8) 100.86(11) yes . . .
O(5) Eu(1) O(6) 69.03(9) yes . . .
O(5) Eu(1) O(7) 76.76(10) yes . . .
O(5) Eu(1) O(8) 67.33(10) yes . . .
O(6) Eu(1) O(7) 68.22(11) yes . . .
O(6) Eu(1) O(8) 136.10(9) yes . . .
O(7) Eu(1) O(8) 97.07(10) yes . . .
Eu(1) Zn(1) O(1) 45.91(6) yes . . .
Eu(1) Zn(1) O(2) 47.31(7) yes . . .
Eu(1) Zn(1) O(3) 47.31(8) yes . . .
Eu(1) Zn(1) N(1) 125.72(9) yes . . .
Eu(1) Zn(1) N(2) 129.52(10) yes . . .
Eu(1) Zn(1) N(3) 128.92(9) yes . . .
O(1) Zn(1) O(2) 76.80(11) yes . . .
O(1) Zn(1) O(3) 79.35(11) yes . . .
O(1) Zn(1) N(1) 84.03(12) yes . . .
O(1) Zn(1) N(2) 115.93(14) yes . . .
O(1) Zn(1) N(3) 157.04(14) yes . . .
O(2) Zn(1) O(3) 78.90(11) yes . . .
O(2) Zn(1) N(1) 153.24(15) yes . . .
O(2) Zn(1) N(2) 86.03(11) yes . . .
O(2) Zn(1) N(3) 116.87(12) yes . . .
O(3) Zn(1) N(1) 115.91(12) yes . . .
O(3) Zn(1) N(2) 155.56(12) yes . . .
O(3) Zn(1) N(3) 85.21(13) yes . . .
N(1) Zn(1) N(2) 85.78(13) yes . . .
N(1) Zn(1) N(3) 87.62(14) yes . . .
N(2) Zn(1) N(3) 84.60(15) yes . . .
Eu(1) O(1) Zn(1) 92.02(10) yes . . .
Eu(1) O(1) C(6) 140.5(2) yes . . .
Zn(1) O(1) C(6) 126.3(2) yes . . .
Eu(1) O(2) Zn(1) 91.61(10) yes . . .
Eu(1) O(2) C(14) 140.5(2) yes . . .
Zn(1) O(2) C(14) 127.8(2) yes . . .
Eu(1) O(3) Zn(1) 91.39(12) yes . . .
Eu(1) O(3) C(22) 135.8(2) yes . . .
Zn(1) O(3) C(22) 130.8(2) yes . . .
Eu(1) O(4) C(28) 131.8(3) yes . . .
Eu(1) O(5) C(30) 131.5(2) yes . . .
Eu(1) O(6) C(33) 136.7(3) yes . . .
Eu(1) O(7) C(35) 138.8(3) yes . . .
Eu(1) O(8) C(37) 133.3(2) yes . . .
Zn(1) N(1) C(3) 113.8(2) yes . . .
Zn(1) N(1) C(4) 126.7(3) yes . . .
C(3) N(1) C(4) 117.2(3) yes . . .
Zn(1) N(2) C(11) 114.4(2) yes . . .
Zn(1) N(2) C(12) 125.7(2) yes . . .
C(11) N(2) C(12) 117.6(3) yes . . .
Zn(1) N(3) C(19) 115.2(3) yes . . .
Zn(1) N(3) C(20) 127.8(2) yes . . .
C(19) N(3) C(20) 116.2(4) yes . . .
C(1) C(2) C(3) 109.4(3) yes . . .
C(1) C(2) C(11) 107.4(4) yes . . .
C(1) C(2) C(19) 108.4(4) yes . . .
C(3) C(2) C(11) 110.5(4) yes . . .
C(3) C(2) C(19) 110.8(3) yes . . .
C(11) C(2) C(19) 110.3(3) yes . . .
N(1) C(3) C(2) 111.2(3) yes . . .
N(1) C(4) C(5) 127.9(3) yes . . .
C(4) C(5) C(6) 124.6(4) yes . . .
C(4) C(5) C(10) 116.6(3) yes . . .
C(6) C(5) C(10) 118.5(4) yes . . .
O(1) C(6) C(5) 121.0(4) yes . . .
O(1) C(6) C(7) 121.3(3) yes . . .
C(5) C(6) C(7) 117.7(4) yes . . .
C(6) C(7) C(8) 121.9(4) yes . . .
C(7) C(8) C(9) 120.8(5) yes . . .
C(8) C(9) C(10) 118.9(4) yes . . .
C(5) C(10) C(9) 122.0(3) yes . . .
N(2) C(11) C(2) 111.2(3) yes . . .
N(2) C(12) C(13) 127.0(3) yes . . .
C(12) C(13) C(14) 124.6(3) yes . . .
C(12) C(13) C(18) 115.6(3) yes . . .
C(14) C(13) C(18) 119.8(3) yes . . .
O(2) C(14) C(13) 123.3(3) yes . . .
O(2) C(14) C(15) 120.1(3) yes . . .
C(13) C(14) C(15) 116.5(3) yes . . .
C(14) C(15) C(16) 122.3(3) yes . . .
C(15) C(16) C(17) 120.8(3) yes . . .
C(16) C(17) C(18) 118.3(4) yes . . .
C(13) C(18) C(17) 122.2(3) yes . . .
N(3) C(19) C(2) 111.6(3) yes . . .
N(3) C(20) C(21) 128.1(4) yes . . .
C(20) C(21) C(22) 124.1(4) yes . . .
C(20) C(21) C(26) 115.5(3) yes . . .
C(22) C(21) C(26) 120.4(3) yes . . .
O(3) C(22) C(21) 123.5(3) yes . . .
O(3) C(22) C(23) 120.5(3) yes . . .
C(21) C(22) C(23) 116.0(4) yes . . .
C(22) C(23) C(24) 122.7(4) yes . . .
C(23) C(24) C(25) 120.8(4) yes . . .
C(24) C(25) C(26) 118.0(5) yes . . .
C(21) C(26) C(25) 122.1(4) yes . . .
F(1) C(27) F(2) 104.1(4) yes . . .
F(1) C(27) F(3) 111.1(5) yes . . .
F(1) C(27) C(28) 114.0(4) yes . . .
F(2) C(27) F(3) 105.9(5) yes . . .
F(2) C(27) C(28) 108.5(5) yes . . .
F(3) C(27) C(28) 112.4(5) yes . . .
O(4) C(28) C(27) 114.6(3) yes . . .
O(4) C(28) C(29) 128.7(5) yes . . .
C(27) C(28) C(29) 116.8(4) yes . . .
C(28) C(29) C(30) 122.3(4) yes . . .
O(5) C(30) C(29) 128.4(3) yes . . .
O(5) C(30) C(31) 116.9(4) yes . . .
C(29) C(30) C(31) 114.7(4) yes . . .
F(4) C(31) F(5) 107.8(4) yes . . .
F(4) C(31) F(6) 107.2(4) yes . . .
F(4) C(31) C(30) 111.1(3) yes . . .
F(5) C(31) F(6) 107.8(4) yes . . .
F(5) C(31) C(30) 111.0(4) yes . . .
F(6) C(31) C(30) 111.8(4) yes . . .
F(7) C(32) F(8) 106.9(4) yes . . .
F(7) C(32) F(9) 106.9(4) yes . . .
F(7) C(32) C(33) 112.0(4) yes . . .
F(8) C(32) F(9) 105.7(4) yes . . .
F(8) C(32) C(33) 113.0(4) yes . . .
F(9) C(32) C(33) 112.0(4) yes . . .
O(6) C(33) C(32) 115.9(4) yes . . .
O(6) C(33) C(34) 127.4(4) yes . . .
C(32) C(33) C(34) 116.7(3) yes . . .
C(33) C(34) C(35) 120.6(4) yes . . .
O(7) C(35) C(34) 126.9(4) yes . . .
O(7) C(35) C(36) 113.9(4) yes . . .
C(34) C(35) C(36) 119.2(4) yes . . .
F(10) C(36) F(11) 106.6(3) yes . . .
F(10) C(36) F(12) 107.5(3) yes . . .
F(10) C(36) C(35) 113.2(4) yes . . .
F(11) C(36) F(12) 108.1(4) yes . . .
F(11) C(36) C(35) 111.0(3) yes . . .
F(12) C(36) C(35) 110.3(3) yes . . .
O(8) C(37) C(38) 111.4(3) yes . . .
O(9) C(39) C(40) 108.1(5) yes . . .
Eu(1) O(8) H(37) 109.1 no . . .
C(37) O(8) H(37) 106.2 no . . .
C(39) O(9) H(38) 109.5 no . . .
C(2) C(1) H(1) 109.5 no . . .
C(2) C(1) H(2) 109.5 no . . .
C(2) C(1) H(3) 109.1 no . . .
H(1) C(1) H(2) 109.4 no . . .
H(1) C(1) H(3) 109.5 no . . .
H(2) C(1) H(3) 109.8 no . . .
N(1) C(3) H(4) 109.0 no . . .
N(1) C(3) H(5) 109.1 no . . .
C(2) C(3) H(4) 109.0 no . . .
C(2) C(3) H(5) 109.0 no . . .
H(4) C(3) H(5) 109.5 no . . .
N(1) C(4) H(6) 116.1 no . . .
C(5) C(4) H(6) 116.0 no . . .
C(6) C(7) H(7) 119.1 no . . .
C(8) C(7) H(7) 118.9 no . . .
C(7) C(8) H(8) 119.7 no . . .
C(9) C(8) H(8) 119.6 no . . .
C(8) C(9) H(9) 120.5 no . . .
C(10) C(9) H(9) 120.6 no . . .
C(5) C(10) H(10) 119.1 no . . .
C(9) C(10) H(10) 118.9 no . . .
N(2) C(11) H(11) 109.1 no . . .
N(2) C(11) H(12) 109.1 no . . .
C(2) C(11) H(11) 109.1 no . . .
C(2) C(11) H(12) 109.0 no . . .
H(11) C(11) H(12) 109.5 no . . .
N(2) C(12) H(13) 116.5 no . . .
C(13) C(12) H(13) 116.5 no . . .
C(14) C(15) H(14) 118.8 no . . .
C(16) C(15) H(14) 118.9 no . . .
C(15) C(16) H(15) 119.6 no . . .
C(17) C(16) H(15) 119.7 no . . .
C(16) C(17) H(16) 120.8 no . . .
C(18) C(17) H(16) 120.9 no . . .
C(13) C(18) H(17) 119.0 no . . .
C(17) C(18) H(17) 118.9 no . . .
N(3) C(19) H(18) 109.0 no . . .
N(3) C(19) H(19) 108.9 no . . .
C(2) C(19) H(18) 109.0 no . . .
C(2) C(19) H(19) 108.8 no . . .
H(18) C(19) H(19) 109.5 no . . .
N(3) C(20) H(20) 115.9 no . . .
C(21) C(20) H(20) 116.0 no . . .
C(22) C(23) H(21) 118.7 no . . .
C(24) C(23) H(21) 118.6 no . . .
C(23) C(24) H(22) 119.5 no . . .
C(25) C(24) H(22) 119.6 no . . .
C(24) C(25) H(23) 120.9 no . . .
C(26) C(25) H(23) 121.1 no . . .
C(21) C(26) H(24) 119.0 no . . .
C(25) C(26) H(24) 118.9 no . . .
C(28) C(29) H(25) 118.8 no . . .
C(30) C(29) H(25) 118.9 no . . .
C(33) C(34) H(26) 119.8 no . . .
C(35) C(34) H(26) 119.6 no . . .
O(8) C(37) H(27) 109.0 no . . .
O(8) C(37) H(28) 109.0 no . . .
C(38) C(37) H(27) 109.0 no . . .
C(38) C(37) H(28) 109.0 no . . .
H(27) C(37) H(28) 109.5 no . . .
C(37) C(38) H(29) 109.7 no . . .
C(37) C(38) H(30) 109.2 no . . .
C(37) C(38) H(31) 109.4 no . . .
H(29) C(38) H(30) 109.5 no . . .
H(29) C(38) H(31) 109.4 no . . .
H(30) C(38) H(31) 109.7 no . . .
O(9) C(39) H(32) 109.9 no . . .
O(9) C(39) H(33) 109.9 no . . .
C(40) C(39) H(32) 109.8 no . . .
C(40) C(39) H(33) 109.7 no . . .
H(32) C(39) H(33) 109.5 no . . .
C(39) C(40) H(34) 109.5 no . . .
C(39) C(40) H(35) 109.5 no . . .
C(39) C(40) H(36) 109.4 no . . .
H(34) C(40) H(35) 109.5 no . . .
H(34) C(40) H(36) 109.5 no . . .
H(35) C(40) H(36) 109.5 no . . .

loop_
_geom_bond_atom_site_label_1
_geom_bond_atom_site_label_2
_geom_bond_distance
_geom_bond_publ_flag
_geom_bond_site_symmetry_1
_geom_bond_site_symmetry_2
Eu(1) Zn(1) 3.2250(4) yes . .
Eu(1) O(1) 2.318(2) yes . .
Eu(1) O(2) 2.372(2) yes . .
Eu(1) O(3) 2.371(3) yes . .
Eu(1) O(4) 2.414(3) yes . .
Eu(1) O(5) 2.478(2) yes . .
Eu(1) O(6) 2.467(3) yes . .
Eu(1) O(7) 2.407(3) yes . .
Eu(1) O(8) 2.421(2) yes . .
Zn(1) O(1) 2.162(3) yes . .
Zn(1) O(2) 2.120(2) yes . .
Zn(1) O(3) 2.129(2) yes . .
Zn(1) N(1) 2.131(3) yes . .
Zn(1) N(2) 2.118(3) yes . .
Zn(1) N(3) 2.127(4) yes . .
F(1) C(27) 1.307(6) yes . .
F(2) C(27) 1.347(7) yes . .
F(3) C(27) 1.265(6) yes . .
F(4) C(31) 1.324(6) yes . .
F(5) C(31) 1.320(6) yes . .
F(6) C(31) 1.332(7) yes . .
F(7) C(32) 1.310(5) yes . .
F(8) C(32) 1.321(7) yes . .
F(9) C(32) 1.318(5) yes . .
F(10) C(36) 1.339(5) yes . .
F(11) C(36) 1.334(6) yes . .
F(12) C(36) 1.333(5) yes . .
O(1) C(6) 1.337(5) yes . .
O(2) C(14) 1.318(5) yes . .
O(3) C(22) 1.323(5) yes . .
O(4) C(28) 1.249(5) yes . .
O(5) C(30) 1.243(6) yes . .
O(6) C(33) 1.242(5) yes . .
O(7) C(35) 1.256(5) yes . .
O(8) C(37) 1.442(5) yes . .
O(9) C(39) 1.442(9) yes . .
N(1) C(3) 1.456(6) yes . .
N(1) C(4) 1.287(6) yes . .
N(2) C(11) 1.466(4) yes . .
N(2) C(12) 1.288(5) yes . .
N(3) C(19) 1.466(5) yes . .
N(3) C(20) 1.279(6) yes . .
C(1) C(2) 1.538(5) yes . .
C(2) C(3) 1.553(6) yes . .
C(2) C(11) 1.545(7) yes . .
C(2) C(19) 1.546(6) yes . .
C(4) C(5) 1.445(7) yes . .
C(5) C(6) 1.429(5) yes . .
C(5) C(10) 1.411(6) yes . .
C(6) C(7) 1.402(7) yes . .
C(7) C(8) 1.383(7) yes . .
C(8) C(9) 1.375(6) yes . .
C(9) C(10) 1.385(8) yes . .
C(12) C(13) 1.450(5) yes . .
C(13) C(14) 1.429(5) yes . .
C(13) C(18) 1.397(6) yes . .
C(14) C(15) 1.416(5) yes . .
C(15) C(16) 1.373(6) yes . .
C(16) C(17) 1.397(6) yes . .
C(17) C(18) 1.386(5) yes . .
C(20) C(21) 1.452(5) yes . .
C(21) C(22) 1.411(6) yes . .
C(21) C(26) 1.413(7) yes . .
C(22) C(23) 1.414(5) yes . .
C(23) C(24) 1.372(7) yes . .
C(24) C(25) 1.404(7) yes . .
C(25) C(26) 1.367(6) yes . .
C(27) C(28) 1.547(8) yes . .
C(28) C(29) 1.390(6) yes . .
C(29) C(30) 1.401(8) yes . .
C(30) C(31) 1.543(5) yes . .
C(32) C(33) 1.539(7) yes . .
C(33) C(34) 1.386(7) yes . .
C(34) C(35) 1.389(7) yes . .
C(35) C(36) 1.535(7) yes . .
C(37) C(38) 1.514(6) yes . .
C(39) C(40) 1.506(9) yes . .
O(8) H(37) 0.831 no . .
O(9) H(38) 0.859 no . .
C(1) H(1) 0.950 no . .
C(1) H(2) 0.950 no . .
C(1) H(3) 0.950 no . .
C(3) H(4) 0.950 no . .
C(3) H(5) 0.950 no . .
C(4) H(6) 0.950 no . .
C(7) H(7) 0.950 no . .
C(8) H(8) 0.950 no . .
C(9) H(9) 0.950 no . .
C(10) H(10) 0.950 no . .
C(11) H(11) 0.950 no . .
C(11) H(12) 0.950 no . .
C(12) H(13) 0.950 no . .
C(15) H(14) 0.950 no . .
C(16) H(15) 0.950 no . .
C(17) H(16) 0.950 no . .
C(18) H(17) 0.950 no . .
C(19) H(18) 0.950 no . .
C(19) H(19) 0.950 no . .
C(20) H(20) 0.950 no . .
C(23) H(21) 0.950 no . .
C(24) H(22) 0.950 no . .
C(25) H(23) 0.950 no . .
C(26) H(24) 0.950 no . .
C(29) H(25) 0.950 no . .
C(34) H(26) 0.950 no . .
C(37) H(27) 0.950 no . .
C(37) H(28) 0.950 no . .
C(38) H(29) 0.950 no . .
C(38) H(30) 0.950 no . .
C(38) H(31) 0.950 no . .
C(39) H(32) 0.950 no . .
C(39) H(33) 0.950 no . .
C(40) H(34) 0.950 no . .
C(40) H(35) 0.950 no . .
C(40) H(36) 0.950 no . .

loop_
_geom_contact_atom_site_label_1
_geom_contact_atom_site_label_2
_geom_contact_distance
_geom_contact_publ_flag
_geom_contact_site_symmetry_1
_geom_contact_site_symmetry_2
F(1) C(19) 3.479(6) ? . 1_565
F(2) F(6) 3.331(6) ? . 2_577
F(2) O(9) 3.428(5) ? . 2_677
F(2) C(1) 3.440(7) ? . 2_667
F(2) C(11) 3.509(6) ? . 2_667
F(3) C(40) 3.419(6) ? . .
F(4) F(10) 3.306(5) ? . 2_576
F(4) C(26) 3.543(5) ? . 1_565
F(5) O(4) 3.524(4) ? . 2_577
F(5) O(5) 3.351(4) ? . 2_577
F(5) O(8) 3.368(5) ? . 2_577
F(5) C(15) 3.363(4) ? . 2_577
F(5) C(28) 3.474(6) ? . 2_577
F(5) C(29) 3.337(6) ? . 2_577
F(5) C(30) 3.230(5) ? . 2_577
F(5) C(38) 3.539(7) ? . 2_577
F(6) F(2) 3.331(6) ? . 2_577
F(6) F(10) 3.025(5) ? . 2_576
F(6) O(9) 2.934(5) ? . 1_455
F(7) F(11) 3.576(6) ? . 2_576
F(7) C(20) 3.510(6) ? . 1_565
F(8) F(9) 3.205(6) ? . 2_676
F(9) F(8) 3.205(6) ? . 2_676
F(9) F(9) 3.010(8) ? . 2_676
F(9) C(1) 3.477(7) ? . 2_666
F(9) C(8) 3.485(7) ? . 2_676
F(10) F(4) 3.306(5) ? . 2_576
F(10) F(6) 3.025(5) ? . 2_576
F(10) F(10) 3.205(4) ? . 2_576
F(10) F(11) 3.374(5) ? . 2_576
F(10) C(34) 3.424(5) ? . 2_576
F(10) C(35) 3.539(4) ? . 2_576
F(10) C(36) 3.541(5) ? . 2_576
F(11) F(7) 3.576(6) ? . 2_576
F(11) F(10) 3.374(5) ? . 2_576
F(11) C(34) 3.583(5) ? . 2_576
O(4) F(5) 3.524(4) ? . 2_577
O(5) F(5) 3.351(4) ? . 2_577
O(5) O(9) 2.988(5) ? . 1_455
O(8) F(5) 3.368(5) ? . 2_577
O(8) O(9) 2.691(4) ? . 1_455
O(9) F(2) 3.428(5) ? . 2_677
O(9) F(6) 2.934(5) ? . 1_655
O(9) O(5) 2.988(5) ? . 1_655
O(9) O(8) 2.691(4) ? . 1_655
O(9) C(37) 3.394(5) ? . 1_655
O(9) C(38) 3.546(7) ? . 1_655
N(1) C(4) 3.516(5) ? . 2_666
N(1) C(5) 3.306(6) ? . 2_666
N(1) C(10) 3.527(6) ? . 2_666
N(2) C(17) 3.406(7) ? . 2_667
N(2) C(18) 3.398(7) ? . 2_667
C(1) F(2) 3.440(7) ? . 2_667
C(1) F(9) 3.477(7) ? . 2_666
C(4) N(1) 3.516(5) ? . 2_666
C(4) C(4) 3.241(6) ? . 2_666
C(4) C(5) 3.369(7) ? . 2_666
C(5) N(1) 3.306(6) ? . 2_666
C(5) C(4) 3.369(7) ? . 2_666
C(8) F(9) 3.485(7) ? . 2_676
C(9) C(20) 3.599(6) ? . 2_666
C(9) C(21) 3.509(5) ? . 2_666
C(10) N(1) 3.527(6) ? . 2_666
C(10) C(21) 3.511(5) ? . 2_666
C(10) C(22) 3.513(5) ? . 2_666
C(11) F(2) 3.509(6) ? . 2_667
C(11) C(16) 3.488(7) ? . 2_667
C(11) C(17) 3.538(8) ? . 2_667
C(12) C(13) 3.306(7) ? . 2_667
C(12) C(14) 3.571(7) ? . 2_667
C(12) C(18) 3.390(7) ? . 2_667
C(13) C(12) 3.306(7) ? . 2_667
C(13) C(13) 3.383(6) ? . 2_667
C(14) C(12) 3.571(7) ? . 2_667
C(15) F(5) 3.363(4) ? . 2_577
C(16) C(11) 3.488(7) ? . 2_667
C(16) C(25) 3.567(6) ? . 2_567
C(17) N(2) 3.406(7) ? . 2_667
C(17) C(11) 3.538(8) ? . 2_667
C(18) N(2) 3.398(7) ? . 2_667
C(18) C(12) 3.390(7) ? . 2_667
C(18) C(40) 3.545(9) ? . 2_667
C(19) F(1) 3.479(6) ? . 1_545
C(20) F(7) 3.510(6) ? . 1_545
C(20) C(9) 3.599(6) ? . 2_666
C(20) C(38) 3.523(6) ? . 2_567
C(21) C(9) 3.509(5) ? . 2_666
C(21) C(10) 3.511(5) ? . 2_666
C(22) C(10) 3.513(5) ? . 2_666
C(25) C(16) 3.567(6) ? . 2_567
C(26) F(4) 3.543(5) ? . 1_545
C(28) F(5) 3.474(6) ? . 2_577
C(29) F(5) 3.337(6) ? . 2_577
C(30) F(5) 3.230(5) ? . 2_577
C(34) F(10) 3.424(5) ? . 2_576
C(34) F(11) 3.583(5) ? . 2_576
C(35) F(10) 3.539(4) ? . 2_576
C(36) F(10) 3.541(5) ? . 2_576
C(37) O(9) 3.394(5) ? . 1_455
C(38) F(5) 3.539(7) ? . 2_577
C(38) O(9) 3.546(7) ? . 1_455
C(38) C(20) 3.523(6) ? . 2_567
C(40) F(3) 3.419(6) ? . .
C(40) C(18) 3.545(9) ? . 2_667
F(1) H(2) 3.311 ? . 1_565
F(1) H(18) 3.099 ? . 1_565
F(1) H(19) 2.969 ? . 1_565
F(1) H(36) 3.330 ? . 2_677
F(2) H(1) 3.147 ? . 2_667
F(2) H(2) 2.963 ? . 2_667
F(2) H(11) 2.588 ? . 2_667
F(2) H(13) 3.340 ? . 2_667
F(2) H(32) 3.108 ? . 2_677
F(2) H(38) 3.349 ? . 2_677
F(3) H(11) 3.527 ? . 2_667
F(3) H(13) 2.954 ? . 2_667
F(3) H(17) 3.329 ? . 2_667
F(3) H(35) 3.474 ? . .
F(3) H(36) 2.600 ? . .
F(4) H(14) 3.530 ? . 2_577
F(4) H(15) 2.976 ? . 2_577
F(4) H(20) 3.422 ? . 1_565
F(4) H(24) 2.683 ? . 1_565
F(4) H(30) 3.016 ? . 2_577
F(5) H(14) 2.490 ? . 2_577
F(5) H(15) 3.452 ? . 2_577
F(5) H(30) 2.629 ? . 2_577
F(6) H(1) 3.406 ? . 1_465
F(6) H(38) 2.129 ? . 1_455
F(7) H(8) 3.400 ? . 2_676
F(7) H(9) 3.167 ? . 2_676
F(7) H(18) 3.317 ? . 1_565
F(7) H(20) 2.695 ? . 1_565
F(7) H(24) 3.063 ? . 1_565
F(8) H(2) 3.410 ? . 1_565
F(8) H(3) 3.262 ? . 1_565
F(8) H(18) 2.752 ? . 1_565
F(8) H(20) 3.512 ? . 1_565
F(9) H(3) 2.550 ? . 2_666
F(9) H(8) 2.765 ? . 2_676
F(10) H(1) 3.323 ? . 2_666
F(10) H(26) 3.198 ? . 2_576
F(11) H(26) 2.862 ? . 2_576
F(11) H(33) 3.077 ? . 1_455
F(12) H(5) 3.368 ? . 2_666
F(12) H(6) 3.119 ? . 2_666
F(12) H(12) 3.299 ? . 2_666
F(12) H(15) 3.131 ? . 1_554
F(12) H(23) 2.895 ? . 2_566
F(12) H(24) 3.488 ? . 2_566
O(1) H(6) 3.280 ? . 2_666
O(1) H(17) 3.414 ? . 2_667
O(2) H(17) 3.584 ? . 2_667
O(3) H(10) 2.941 ? . 2_666
O(4) H(13) 3.412 ? . 2_667
O(5) H(38) 2.462 ? . 1_455
O(7) H(6) 3.287 ? . 2_666
O(8) H(34) 3.384 ? . 1_455
O(8) H(38) 2.989 ? . 1_455
O(9) H(21) 3.456 ? . 1_655
O(9) H(25) 3.456 ? . 2_677
O(9) H(28) 3.392 ? . 1_655
O(9) H(29) 3.186 ? . 1_655
O(9) H(30) 3.505 ? . 1_655
O(9) H(37) 1.910 ? . 1_655
N(1) H(6) 3.595 ? . 2_666
N(3) H(29) 3.535 ? . 2_567
C(1) H(26) 3.475 ? . 2_666
C(1) H(32) 3.064 ? . 1_545
C(4) H(6) 3.484 ? . 2_666
C(4) H(16) 3.274 ? . 2_667
C(5) H(4) 3.225 ? . 2_666
C(5) H(6) 3.433 ? . 2_666
C(5) H(16) 2.827 ? . 2_667
C(6) H(4) 3.365 ? . 2_666
C(6) H(6) 3.458 ? . 2_666
C(6) H(16) 3.125 ? . 2_667
C(6) H(17) 3.172 ? . 2_667
C(7) H(4) 3.386 ? . 2_666
C(7) H(16) 3.430 ? . 2_667
C(7) H(17) 3.109 ? . 2_667
C(7) H(35) 3.401 ? . .
C(8) H(4) 3.237 ? . 2_666
C(8) H(16) 3.558 ? . 2_667
C(8) H(22) 3.407 ? . 1_655
C(8) H(35) 3.037 ? . .
C(9) H(4) 3.043 ? . 2_666
C(9) H(16) 3.383 ? . 2_667
C(9) H(22) 2.841 ? . 1_655
C(10) H(4) 3.051 ? . 2_666
C(10) H(16) 2.973 ? . 2_667
C(10) H(22) 3.515 ? . 1_655
C(10) H(23) 3.360 ? . 1_655
C(13) H(13) 3.376 ? . 2_667
C(14) H(13) 3.246 ? . 2_667
C(15) H(13) 3.400 ? . 2_667
C(16) H(11) 3.451 ? . 2_667
C(16) H(12) 2.891 ? . 2_667
C(16) H(23) 3.243 ? . 2_567
C(17) H(12) 2.920 ? . 2_667
C(17) H(23) 3.201 ? . 2_567
C(17) H(35) 3.278 ? . 2_667
C(18) H(34) 3.514 ? . 2_667
C(18) H(35) 3.047 ? . 2_667
C(18) H(36) 3.521 ? . 2_667
C(20) H(9) 3.178 ? . 2_666
C(20) H(10) 3.522 ? . 2_666
C(20) H(29) 3.345 ? . 2_567
C(20) H(30) 3.579 ? . 2_567
C(20) H(31) 3.093 ? . 2_567
C(21) H(9) 2.964 ? . 2_666
C(21) H(10) 2.967 ? . 2_666
C(21) H(31) 2.995 ? . 2_567
C(22) H(10) 2.701 ? . 2_666
C(22) H(31) 3.563 ? . 2_567
C(23) H(10) 3.171 ? . 2_666
C(23) H(33) 3.291 ? . 1_455
C(24) H(9) 3.346 ? . 1_455
C(24) H(33) 3.353 ? . 1_455
C(24) H(35) 3.416 ? . 1_455
C(25) H(9) 3.538 ? . 2_666
C(25) H(15) 3.118 ? . 2_567
C(25) H(16) 3.224 ? . 2_567
C(26) H(9) 2.876 ? . 2_666
C(26) H(10) 3.595 ? . 2_666
C(26) H(15) 3.295 ? . 2_567
C(26) H(31) 3.289 ? . 2_567
C(27) H(11) 3.581 ? . 2_667
C(27) H(13) 3.592 ? . 2_667
C(30) H(38) 3.130 ? . 1_455
C(31) H(14) 3.431 ? . 2_577
C(31) H(15) 3.578 ? . 2_577
C(31) H(30) 3.344 ? . 2_577
C(31) H(38) 3.069 ? . 1_455
C(32) H(3) 3.537 ? . 2_666
C(33) H(3) 3.559 ? . 2_666
C(33) H(5) 3.467 ? . 2_666
C(34) H(1) 3.598 ? . 2_666
C(34) H(3) 3.232 ? . 2_666
C(34) H(5) 3.184 ? . 2_666
C(35) H(5) 3.243 ? . 2_666
C(35) H(6) 3.549 ? . 2_666
C(36) H(26) 3.597 ? . 2_576
C(37) H(27) 3.558 ? . 2_567
C(37) H(31) 2.989 ? . 2_567
C(37) H(34) 3.045 ? . 1_455
C(38) H(20) 3.494 ? . 2_567
C(38) H(27) 3.257 ? . 2_567
C(38) H(28) 3.427 ? . 2_567
C(38) H(34) 3.026 ? . 1_455
C(39) H(2) 3.592 ? . 1_565
C(39) H(8) 3.515 ? . .
C(39) H(21) 3.394 ? . 1_655
C(39) H(22) 3.574 ? . 1_655
C(39) H(37) 2.901 ? . 1_655
C(40) H(8) 3.540 ? . .
C(40) H(17) 3.338 ? . 2_667
C(40) H(22) 3.504 ? . 1_655
C(40) H(28) 3.392 ? . 1_655
C(40) H(29) 3.133 ? . 1_655
C(40) H(37) 3.346 ? . 1_655
H(1) F(2) 3.147 ? . 2_667
H(1) F(6) 3.406 ? . 1_645
H(1) F(10) 3.323 ? . 2_666
H(1) C(34) 3.598 ? . 2_666
H(1) H(26) 3.144 ? . 2_666
H(1) H(32) 2.810 ? . 1_545
H(2) F(1) 3.311 ? . 1_545
H(2) F(2) 2.963 ? . 2_667
H(2) F(8) 3.410 ? . 1_545
H(2) C(39) 3.592 ? . 1_545
H(2) H(32) 2.642 ? . 1_545
H(3) F(8) 3.262 ? . 1_545
H(3) F(9) 2.550 ? . 2_666
H(3) C(32) 3.537 ? . 2_666
H(3) C(33) 3.559 ? . 2_666
H(3) C(34) 3.232 ? . 2_666
H(3) H(26) 2.917 ? . 2_666
H(3) H(32) 3.269 ? . 1_545
H(4) C(5) 3.225 ? . 2_666
H(4) C(6) 3.365 ? . 2_666
H(4) C(7) 3.386 ? . 2_666
H(4) C(8) 3.237 ? . 2_666
H(4) C(9) 3.043 ? . 2_666
H(4) C(10) 3.051 ? . 2_666
H(4) H(9) 3.453 ? . 2_666
H(4) H(10) 3.493 ? . 2_666
H(5) F(12) 3.368 ? . 2_666
H(5) C(33) 3.467 ? . 2_666
H(5) C(34) 3.184 ? . 2_666
H(5) C(35) 3.243 ? . 2_666
H(5) H(26) 3.483 ? . 2_666
H(6) F(12) 3.119 ? . 2_666
H(6) O(1) 3.280 ? . 2_666
H(6) O(7) 3.287 ? . 2_666
H(6) N(1) 3.595 ? . 2_666
H(6) C(4) 3.484 ? . 2_666
H(6) C(5) 3.433 ? . 2_666
H(6) C(6) 3.458 ? . 2_666
H(6) C(35) 3.549 ? . 2_666
H(7) H(17) 3.106 ? . 2_667
H(7) H(35) 3.478 ? . .
H(8) F(7) 3.400 ? . 2_676
H(8) F(9) 2.765 ? . 2_676
H(8) C(39) 3.515 ? . .
H(8) C(40) 3.540 ? . .
H(8) H(22) 3.467 ? . 1_655
H(8) H(32) 3.353 ? . .
H(8) H(33) 3.173 ? . .
H(8) H(35) 2.880 ? . .
H(9) F(7) 3.167 ? . 2_676
H(9) C(20) 3.178 ? . 2_666
H(9) C(21) 2.964 ? . 2_666
H(9) C(24) 3.346 ? . 1_655
H(9) C(25) 3.538 ? . 2_666
H(9) C(26) 2.876 ? . 2_666
H(9) H(4) 3.453 ? . 2_666
H(9) H(20) 3.190 ? . 2_666
H(9) H(22) 2.497 ? . 1_655
H(9) H(24) 2.914 ? . 2_666
H(10) O(3) 2.941 ? . 2_666
H(10) C(20) 3.522 ? . 2_666
H(10) C(21) 2.967 ? . 2_666
H(10) C(22) 2.701 ? . 2_666
H(10) C(23) 3.171 ? . 2_666
H(10) C(26) 3.595 ? . 2_666
H(10) H(4) 3.493 ? . 2_666
H(10) H(16) 3.353 ? . 2_667
H(10) H(21) 3.563 ? . 2_666
H(10) H(23) 3.081 ? . 1_655
H(11) F(2) 2.588 ? . 2_667
H(11) F(3) 3.527 ? . 2_667
H(11) C(16) 3.451 ? . 2_667
H(11) C(27) 3.581 ? . 2_667
H(11) H(15) 3.546 ? . 2_667
H(12) F(12) 3.299 ? . 2_666
H(12) C(16) 2.891 ? . 2_667
H(12) C(17) 2.920 ? . 2_667
H(12) H(15) 2.878 ? . 2_667
H(12) H(16) 2.943 ? . 2_667
H(13) F(2) 3.340 ? . 2_667
H(13) F(3) 2.954 ? . 2_667
H(13) O(4) 3.412 ? . 2_667
H(13) C(13) 3.376 ? . 2_667
H(13) C(14) 3.246 ? . 2_667
H(13) C(15) 3.400 ? . 2_667
H(13) C(27) 3.592 ? . 2_667
H(13) H(36) 3.570 ? . 2_667
H(14) F(4) 3.530 ? . 2_577
H(14) F(5) 2.490 ? . 2_577
H(14) C(31) 3.431 ? . 2_577
H(15) F(4) 2.976 ? . 2_577
H(15) F(5) 3.452 ? . 2_577
H(15) F(12) 3.131 ? . 1_556
H(15) C(25) 3.118 ? . 2_567
H(15) C(26) 3.295 ? . 2_567
H(15) C(31) 3.578 ? . 2_577
H(15) H(11) 3.546 ? . 2_667
H(15) H(12) 2.878 ? . 2_667
H(15) H(23) 2.739 ? . 2_567
H(15) H(24) 3.050 ? . 2_567
H(16) C(4) 3.274 ? . 2_667
H(16) C(5) 2.827 ? . 2_667
H(16) C(6) 3.125 ? . 2_667
H(16) C(7) 3.430 ? . 2_667
H(16) C(8) 3.558 ? . 2_667
H(16) C(9) 3.383 ? . 2_667
H(16) C(10) 2.973 ? . 2_667
H(16) C(25) 3.224 ? . 2_567
H(16) H(10) 3.353 ? . 2_667
H(16) H(12) 2.943 ? . 2_667
H(16) H(22) 3.427 ? . 2_567
H(16) H(23) 2.662 ? . 2_567
H(16) H(35) 3.183 ? . 2_667
H(17) F(3) 3.329 ? . 2_667
H(17) O(1) 3.414 ? . 2_667
H(17) O(2) 3.584 ? . 2_667
H(17) C(6) 3.172 ? . 2_667
H(17) C(7) 3.109 ? . 2_667
H(17) C(40) 3.338 ? . 2_667
H(17) H(7) 3.106 ? . 2_667
H(17) H(34) 3.557 ? . 2_667
H(17) H(35) 2.787 ? . 2_667
H(17) H(36) 3.181 ? . 2_667
H(18) F(1) 3.099 ? . 1_545
H(18) F(7) 3.317 ? . 1_545
H(18) F(8) 2.752 ? . 1_545
H(19) F(1) 2.969 ? . 1_545
H(19) H(29) 3.431 ? . 2_567
H(19) H(36) 3.501 ? . 2_667
H(20) F(4) 3.422 ? . 1_545
H(20) F(7) 2.695 ? . 1_545
H(20) F(8) 3.512 ? . 1_545
H(20) C(38) 3.494 ? . 2_567
H(20) H(9) 3.190 ? . 2_666
H(20) H(29) 3.338 ? . 2_567
H(20) H(30) 3.311 ? . 2_567
H(20) H(31) 3.258 ? . 2_567
H(21) O(9) 3.456 ? . 1_455
H(21) C(39) 3.394 ? . 1_455
H(21) H(10) 3.563 ? . 2_666
H(21) H(33) 2.713 ? . 1_455
H(22) C(8) 3.407 ? . 1_455
H(22) C(9) 2.841 ? . 1_455
H(22) C(10) 3.515 ? . 1_455
H(22) C(39) 3.574 ? . 1_455
H(22) C(40) 3.504 ? . 1_455
H(22) H(8) 3.467 ? . 1_455
H(22) H(9) 2.497 ? . 1_455
H(22) H(16) 3.427 ? . 2_567
H(22) H(33) 2.850 ? . 1_455
H(22) H(34) 3.585 ? . 1_455
H(22) H(35) 2.929 ? . 1_455
H(23) F(12) 2.895 ? . 2_566
H(23) C(10) 3.360 ? . 1_455
H(23) C(16) 3.243 ? . 2_567
H(23) C(17) 3.201 ? . 2_567
H(23) H(10) 3.081 ? . 1_455
H(23) H(15) 2.739 ? . 2_567
H(23) H(16) 2.662 ? . 2_567
H(24) F(4) 2.683 ? . 1_545
H(24) F(7) 3.063 ? . 1_545
H(24) F(12) 3.488 ? . 2_566
H(24) H(9) 2.914 ? . 2_666
H(24) H(15) 3.050 ? . 2_567
H(24) H(30) 3.515 ? . 2_567
H(24) H(31) 3.453 ? . 2_567
H(25) O(9) 3.456 ? . 2_677
H(25) H(29) 3.443 ? . 2_577
H(25) H(30) 2.938 ? . 2_577
H(26) F(10) 3.198 ? . 2_576
H(26) F(11) 2.862 ? . 2_576
H(26) C(1) 3.475 ? . 2_666
H(26) C(36) 3.597 ? . 2_576
H(26) H(1) 3.144 ? . 2_666
H(26) H(3) 2.917 ? . 2_666
H(26) H(5) 3.483 ? . 2_666
H(27) C(37) 3.558 ? . 2_567
H(27) C(38) 3.257 ? . 2_567
H(27) H(27) 3.487 ? . 2_567
H(27) H(28) 3.299 ? . 2_567
H(27) H(29) 3.299 ? . 2_567
H(27) H(31) 2.624 ? . 2_567
H(28) O(9) 3.392 ? . 1_455
H(28) C(38) 3.427 ? . 2_567
H(28) C(40) 3.392 ? . 1_455
H(28) H(27) 3.299 ? . 2_567
H(28) H(31) 2.579 ? . 2_567
H(28) H(34) 2.525 ? . 1_455
H(29) O(9) 3.186 ? . 1_455
H(29) N(3) 3.535 ? . 2_567
H(29) C(20) 3.345 ? . 2_567
H(29) C(40) 3.133 ? . 1_455
H(29) H(19) 3.431 ? . 2_567
H(29) H(20) 3.338 ? . 2_567
H(29) H(25) 3.443 ? . 2_577
H(29) H(27) 3.299 ? . 2_567
H(29) H(34) 2.297 ? . 1_455
H(29) H(36) 3.285 ? . 1_455
H(30) F(4) 3.016 ? . 2_577
H(30) F(5) 2.629 ? . 2_577
H(30) O(9) 3.505 ? . 1_455
H(30) C(20) 3.579 ? . 2_567
H(30) C(31) 3.344 ? . 2_577
H(30) H(20) 3.311 ? . 2_567
H(30) H(24) 3.515 ? . 2_567
H(30) H(25) 2.938 ? . 2_577
H(30) H(34) 3.570 ? . 1_455
H(31) C(20) 3.093 ? . 2_567
H(31) C(21) 2.995 ? . 2_567
H(31) C(22) 3.563 ? . 2_567
H(31) C(26) 3.289 ? . 2_567
H(31) C(37) 2.989 ? . 2_567
H(31) H(20) 3.258 ? . 2_567
H(31) H(24) 3.453 ? . 2_567
H(31) H(27) 2.624 ? . 2_567
H(31) H(28) 2.579 ? . 2_567
H(31) H(31) 3.348 ? . 2_567
H(32) F(2) 3.108 ? . 2_677
H(32) C(1) 3.064 ? . 1_565
H(32) H(1) 2.810 ? . 1_565
H(32) H(2) 2.642 ? . 1_565
H(32) H(3) 3.269 ? . 1_565
H(32) H(8) 3.353 ? . .
H(33) F(11) 3.077 ? . 1_655
H(33) C(23) 3.291 ? . 1_655
H(33) C(24) 3.353 ? . 1_655
H(33) H(8) 3.173 ? . .
H(33) H(21) 2.713 ? . 1_655
H(33) H(22) 2.850 ? . 1_655
H(33) H(37) 2.993 ? . 1_655
H(34) O(8) 3.384 ? . 1_655
H(34) C(18) 3.514 ? . 2_667
H(34) C(37) 3.045 ? . 1_655
H(34) C(38) 3.026 ? . 1_655
H(34) H(17) 3.557 ? . 2_667
H(34) H(22) 3.585 ? . 1_655
H(34) H(28) 2.525 ? . 1_655
H(34) H(29) 2.297 ? . 1_655
H(34) H(30) 3.570 ? . 1_655
H(34) H(37) 2.824 ? . 1_655
H(35) F(3) 3.474 ? . .
H(35) C(7) 3.401 ? . .
H(35) C(8) 3.037 ? . .
H(35) C(17) 3.278 ? . 2_667
H(35) C(18) 3.047 ? . 2_667
H(35) C(24) 3.416 ? . 1_655
H(35) H(7) 3.478 ? . .
H(35) H(8) 2.880 ? . .
H(35) H(16) 3.183 ? . 2_667
H(35) H(17) 2.787 ? . 2_667
H(35) H(22) 2.929 ? . 1_655
H(36) F(1) 3.330 ? . 2_677
H(36) F(3) 2.600 ? . .
H(36) C(18) 3.521 ? . 2_667
H(36) H(13) 3.570 ? . 2_667
H(36) H(17) 3.181 ? . 2_667
H(36) H(19) 3.501 ? . 2_667
H(36) H(29) 3.285 ? . 1_655
H(37) O(9) 1.910 ? . 1_455
H(37) C(39) 2.901 ? . 1_455
H(37) C(40) 3.346 ? . 1_455
H(37) H(33) 2.993 ? . 1_455
H(37) H(34) 2.824 ? . 1_455
H(37) H(38) 2.255 ? . 1_455
H(38) F(2) 3.349 ? . 2_677
H(38) F(6) 2.129 ? . 1_655
H(38) O(5) 2.462 ? . 1_655
H(38) O(8) 2.989 ? . 1_655
H(38) C(30) 3.130 ? . 1_655
H(38) C(31) 3.069 ? . 1_655
H(38) H(37) 2.255 ? . 1_655
